data_7001864
loop_
_publ_author_name
'Tandon, Santokh S.'
'Bunge, Scott D.'
'Rakosi, Robert'
'Xu, Zhiqiang'
'Thompson, Laurence K.'

_publ_section_title
;
 Self-assembly of mixed-valence Co(ii/iii) and Ni(ii) clusters:
 azide-bridged 1D single chain coordination polymers comprised of
 tetranuclear units, tetranuclear Co(ii/iii) complexes,
 ferromagnetically coupled azide-bridged tetranuclear, and hexanuclear
 Ni(ii) complexes: synthesis, structural, and magnetic properties
;
_journal_issue 33
_journal_name_full 'Dalton Transactions'
_journal_page_first 6536
_journal_page_last 6551
_journal_paper_doi 10.1039/b903617b
_journal_year 2009
_chemical_formula_sum 'C34 H56 Co4 N10 O16'
_chemical_formula_weight 1096.61
_chemical_name_common (Co2IICo2III(HL)2(CH3O)2(N3)2(CH3CO2)2)(4)
_chemical_name_systematic
;

?

;
_space_group_IT_number 14
_symmetry_cell_setting monoclinic
_symmetry_space_group_name_Hall '-P 2ybc'
_symmetry_space_group_name_H-M 'P 1 21/c 1'
_atom_sites_solution_hydrogens geom
_atom_sites_solution_primary direct
_atom_sites_solution_secondary difmap
_audit_creation_method SHELXL-97
_cell_angle_alpha 90.00
_cell_angle_beta 106.372(3)
_cell_angle_gamma 90.00
_cell_formula_units_Z 2
_cell_length_a 10.8017(16)
_cell_length_b 21.477(3)
_cell_length_c 9.6371(15)
_cell_measurement_reflns_used 5773
_cell_measurement_temperature 100(2)
_cell_measurement_theta_max 29.04
_cell_measurement_theta_min 2.18
_cell_volume 2145.0(6)
_computing_cell_refinement 'Bruker SMART'
_computing_data_collection 'Bruker SMART'
_computing_data_reduction 'Bruker SAINT'
_computing_molecular_graphics 'Bruker SHELXTL'
_computing_publication_material 'Bruker SHELXTL'
_computing_structure_refinement 'SHELXL-97 (Sheldrick, 1997)'
_computing_structure_solution 'SHELXS-97 (Sheldrick, 1990)'
_diffrn_ambient_temperature 100(2)
_diffrn_measured_fraction_theta_full 1.000
_diffrn_measured_fraction_theta_max 1.000
_diffrn_measurement_device_type 'CCD area detector'
_diffrn_measurement_method 'phi and omega scans'
_diffrn_radiation_monochromator graphite
_diffrn_radiation_source 'fine-focus sealed tube'
_diffrn_radiation_type MoK\a
_diffrn_radiation_wavelength 0.71073
_diffrn_reflns_av_R_equivalents 0.0486
_diffrn_reflns_av_sigmaI/netI 0.0333
_diffrn_reflns_limit_h_max 12
_diffrn_reflns_limit_h_min -12
_diffrn_reflns_limit_k_max 25
_diffrn_reflns_limit_k_min -25
_diffrn_reflns_limit_l_max 11
_diffrn_reflns_limit_l_min -11
_diffrn_reflns_number 16945
_diffrn_reflns_theta_full 25.05
_diffrn_reflns_theta_max 25.05
_diffrn_reflns_theta_min 1.90
_exptl_absorpt_coefficient_mu 1.602
_exptl_absorpt_correction_T_max 0.8068
_exptl_absorpt_correction_T_min 0.6902
_exptl_absorpt_correction_type multi-scan
_exptl_absorpt_process_details SADABS
_exptl_crystal_colour black
_exptl_crystal_density_diffrn 1.698
_exptl_crystal_density_meas ?
_exptl_crystal_density_method .
_exptl_crystal_description irregular
_exptl_crystal_F_000 1132
_exptl_crystal_size_max 0.25
_exptl_crystal_size_mid 0.20
_exptl_crystal_size_min 0.14
_refine_diff_density_max 0.782
_refine_diff_density_min -0.819
_refine_diff_density_rms 0.109
_refine_ls_extinction_method none
_refine_ls_goodness_of_fit_ref 1.000
_refine_ls_hydrogen_treatment mixed
_refine_ls_matrix_type full
_refine_ls_number_parameters 306
_refine_ls_number_reflns 3796
_refine_ls_number_restraints 0
_refine_ls_restrained_S_all 1.000
_refine_ls_R_factor_all 0.0507
_refine_ls_R_factor_gt 0.0412
_refine_ls_shift/su_max 0.000
_refine_ls_shift/su_mean 0.000
_refine_ls_structure_factor_coef Fsqd
_refine_ls_weighting_details 'calc w=1/[\s^2^(Fo^2^)+(0.1000P)^2^+0.4997P] where P=(Fo^2^+2Fc^2^)/3'
_refine_ls_weighting_scheme calc
_refine_ls_wR_factor_gt 0.1202
_refine_ls_wR_factor_ref 0.1306
_reflns_number_gt 3228
_reflns_number_total 3796
_reflns_threshold_expression >2sigma(I)
_cod_data_source_file b903617b.txt
_cod_data_source_block st040z
_cod_depositor_comments
;
The following automatic conversions were performed:
'_symmetry_cell_setting' value 'Monoclinic' changed to 'monoclinic'
according to '/home/saulius/struct/CIF-dictionaries/cif_core.dic'
dictionary named 'cif_core.dic' version 2.4.1 from
2010-06-29.

'_exptl_absorpt_correction_type' value 'MULTI-SCAN' changed
to 'multi-scan' according to
'/home/saulius/struct/CIF-dictionaries/cif_core.dic' dictionary named
'cif_core.dic' version 2.4.1 from 2010-06-29.

Automatic conversion script
Id: cif_fix_enum 1527 2010-12-29 10:47:43Z saulius 
;
_cod_original_cell_volume 2145.1(6)
_cod_original_sg_symbol_H-M P2(1)/c
_cod_database_code 7001864

loop_
_symmetry_equiv_pos_as_xyz
'x, y, z'
'-x, y+1/2, -z+1/2'
'-x, -y, -z'
'x, -y-1/2, z-1/2'

loop_
_atom_site_label
_atom_site_type_symbol
_atom_site_fract_x
_atom_site_fract_y
_atom_site_fract_z
_atom_site_U_iso_or_equiv
_atom_site_adp_type
_atom_site_occupancy
_atom_site_symmetry_multiplicity
_atom_site_calc_flag
_atom_site_refinement_flags
_atom_site_disorder_assembly
_atom_site_disorder_group
O7 O 0.9479(5) 0.3570(2) 0.8375(5) 0.0824(13) Uani 1 1 d . . .
H7 H 0.9654 0.3262 0.8933 0.124 Uiso 1 1 calc R . .
Co1 Co 0.49862(4) 0.47669(2) 0.64612(4) 0.01636(17) Uani 1 1 d . . .
Co2 Co 0.31863(4) 0.41508(2) 0.37670(5) 0.01815(17) Uani 1 1 d . . .
O4 O 0.4551(2) 0.39561(10) 0.5626(2) 0.0185(5) Uani 1 1 d . . .
C4 C 0.4758(3) 0.28611(16) 0.5263(4) 0.0206(7) Uani 1 1 d . . .
C11 C 0.6522(3) 0.38934(16) 0.8385(3) 0.0206(7) Uani 1 1 d . . .
H11 H 0.7124 0.3807 0.9293 0.025 Uiso 1 1 calc R . .
C8 C 0.6705(3) 0.27997(17) 0.7856(4) 0.0231(7) Uani 1 1 d . . .
H8 H 0.7361 0.2783 0.8751 0.028 Uiso 1 1 calc R . .
C10 C 0.5111(3) 0.34141(16) 0.6091(3) 0.0189(7) Uani 1 1 d . . .
C9 C 0.6088(3) 0.33640(16) 0.7419(4) 0.0205(7) Uani 1 1 d . . .
C5 C 0.5410(3) 0.23040(16) 0.5768(4) 0.0229(7) Uani 1 1 d . . .
H5 H 0.5156 0.1937 0.5209 0.028 Uiso 1 1 calc R . .
C3 C 0.3773(3) 0.28074(16) 0.3869(4) 0.0221(7) Uani 1 1 d . . .
H3 H 0.3660 0.2404 0.3449 0.027 Uiso 1 1 calc R . .
N2 N 0.6176(3) 0.44588(13) 0.8131(3) 0.0191(6) Uani 1 1 d . . .
N1 N 0.3042(3) 0.32370(14) 0.3140(3) 0.0218(6) Uani 1 1 d . . .
C12 C 0.6726(3) 0.49464(16) 0.9213(3) 0.0216(7) Uani 1 1 d . . .
H12A H 0.7626 0.5039 0.9223 0.026 Uiso 1 1 calc R . .
H12B H 0.6723 0.4807 1.0191 0.026 Uiso 1 1 calc R . .
N3 N 0.3640(3) 0.47230(13) 0.7420(3) 0.0211(6) Uani 1 1 d . . .
N4 N 0.3288(3) 0.42124(14) 0.7680(3) 0.0228(7) Uani 1 1 d . . .
N5 N 0.2902(3) 0.37412(16) 0.7957(4) 0.0337(8) Uani 1 1 d . . .
O3 O 0.6195(2) 0.49320(10) 0.5333(2) 0.0171(5) Uani 1 1 d . . .
O6 O 0.1487(3) 0.42161(12) 0.4512(3) 0.0307(6) Uani 1 1 d . . .
O2 O 0.5496(2) 0.55626(10) 0.7239(2) 0.0189(5) Uani 1 1 d . . .
C13 C 0.5885(3) 0.55222(16) 0.8776(3) 0.0211(7) Uani 1 1 d . . .
H13A H 0.5116 0.5491 0.9140 0.025 Uiso 1 1 calc R . .
H13B H 0.6375 0.5899 0.9196 0.025 Uiso 1 1 calc R . .
C15 C 0.0863(4) 0.44198(17) 0.3295(4) 0.0306(9) Uani 1 1 d . . .
C16 C -0.0515(4) 0.4626(2) 0.3024(5) 0.0398(10) Uani 1 1 d . . .
H16A H -0.1002 0.4304 0.3365 0.060 Uiso 1 1 calc R . .
H16B H -0.0899 0.4693 0.1986 0.060 Uiso 1 1 calc R . .
H16C H -0.0542 0.5015 0.3545 0.060 Uiso 1 1 calc R . .
C6 C 0.6402(3) 0.22602(16) 0.7039(4) 0.0239(8) Uani 1 1 d . . .
C7 C 0.7136(4) 0.16646(18) 0.7469(4) 0.0348(9) Uani 1 1 d . . .
H7A H 0.6527 0.1318 0.7378 0.052 Uiso 1 1 calc R . .
H7B H 0.7670 0.1696 0.8473 0.052 Uiso 1 1 calc R . .
H7C H 0.7689 0.1591 0.6835 0.052 Uiso 1 1 calc R . .
C2 C 0.2115(4) 0.30258(17) 0.1776(4) 0.0267(8) Uani 1 1 d . . .
H2A H 0.2452 0.2648 0.1421 0.032 Uiso 1 1 calc R . .
H2B H 0.2012 0.3354 0.1031 0.032 Uiso 1 1 calc R . .
C1 C 0.0807(4) 0.28831(19) 0.2019(4) 0.0333(9) Uani 1 1 d . . .
H1A H 0.0890 0.2524 0.2682 0.040 Uiso 1 1 calc R . .
H1B H 0.0512 0.3246 0.2472 0.040 Uiso 1 1 calc R . .
C14 C 0.7117(3) 0.44581(16) 0.5256(4) 0.0229(8) Uani 1 1 d . . .
H14A H 0.6660 0.4079 0.4828 0.034 Uiso 1 1 calc R . .
H14B H 0.7667 0.4366 0.6231 0.034 Uiso 1 1 calc R . .
H14C H 0.7653 0.4606 0.4655 0.034 Uiso 1 1 calc R . .
O1 O -0.0116(3) 0.27441(14) 0.0669(3) 0.0410(7) Uani 1 1 d . . .
O5 O 0.1401(3) 0.44614(13) 0.2295(3) 0.0343(7) Uani 1 1 d . . .
C17 C 0.9892(6) 0.4072(3) 0.9093(6) 0.0696(17) Uani 1 1 d . . .
H17A H 0.9742 0.4047 1.0048 0.104 Uiso 1 1 calc R . .
H17B H 0.9431 0.4432 0.8568 0.104 Uiso 1 1 calc R . .
H17C H 1.0819 0.4118 0.9209 0.104 Uiso 1 1 calc R . .
O8 O -0.0193(3) 0.15036(17) 0.0701(5) 0.0530(9) Uani 1 1 d . . .
H8A H 0.047(6) 0.131(3) 0.053(6) 0.08(2) Uiso 1 1 d . . .
H8B H -0.012(4) 0.1392(17) 0.166(5) 0.018(10) Uiso 1 1 d . . .
H1 H -0.006(5) 0.229(3) 0.056(5) 0.059(15) Uiso 1 1 d . . .

loop_
_atom_site_aniso_label
_atom_site_aniso_U_11
_atom_site_aniso_U_22
_atom_site_aniso_U_33
_atom_site_aniso_U_23
_atom_site_aniso_U_13
_atom_site_aniso_U_12
O7 0.070(3) 0.102(4) 0.072(3) 0.014(3) 0.014(2) -0.002(3)
Co1 0.0150(3) 0.0229(3) 0.0096(3) -0.00111(16) 0.00075(18) -0.00084(17)
Co2 0.0151(3) 0.0244(3) 0.0126(3) -0.00027(17) 0.00010(19) -0.00079(17)
O4 0.0181(12) 0.0229(12) 0.0126(11) -0.0023(9) 0.0009(9) -0.0007(10)
C4 0.0217(18) 0.0250(18) 0.0146(17) -0.0011(13) 0.0045(14) -0.0029(14)
C11 0.0176(17) 0.032(2) 0.0111(16) 0.0005(13) 0.0016(13) -0.0027(14)
C8 0.0194(18) 0.0319(19) 0.0157(17) 0.0061(14) 0.0010(14) -0.0008(15)
C10 0.0159(17) 0.0258(18) 0.0143(16) 0.0028(13) 0.0032(13) 0.0019(13)
C9 0.0204(18) 0.0264(18) 0.0143(16) 0.0012(13) 0.0043(14) -0.0040(14)
C5 0.0252(19) 0.0235(18) 0.0193(18) -0.0010(13) 0.0050(15) -0.0029(14)
C3 0.0222(18) 0.0245(17) 0.0185(18) -0.0030(14) 0.0035(14) -0.0023(14)
N2 0.0181(14) 0.0269(16) 0.0114(13) -0.0034(11) 0.0027(11) -0.0047(12)
N1 0.0198(15) 0.0274(15) 0.0163(15) -0.0025(12) 0.0018(12) -0.0035(12)
C12 0.0222(19) 0.0285(18) 0.0120(16) -0.0052(14) 0.0012(14) -0.0067(14)
N3 0.0187(15) 0.0286(17) 0.0163(15) -0.0025(11) 0.0053(12) -0.0022(12)
N4 0.0200(16) 0.0334(19) 0.0134(14) -0.0020(12) 0.0024(12) -0.0021(13)
N5 0.042(2) 0.0310(18) 0.0307(18) 0.0021(14) 0.0149(16) -0.0076(15)
O3 0.0150(12) 0.0225(12) 0.0133(11) -0.0018(9) 0.0030(9) 0.0008(9)
O6 0.0248(14) 0.0380(15) 0.0279(15) -0.0068(11) 0.0052(12) -0.0038(11)
O2 0.0180(12) 0.0257(13) 0.0108(11) -0.0015(9) 0.0006(9) 0.0001(10)
C13 0.0215(18) 0.0288(19) 0.0111(16) -0.0028(13) 0.0014(13) -0.0030(14)
C15 0.022(2) 0.028(2) 0.041(2) -0.0068(17) 0.0073(18) -0.0038(15)
C16 0.021(2) 0.051(3) 0.046(3) -0.008(2) 0.0074(19) 0.0005(18)
C6 0.026(2) 0.0257(18) 0.0192(18) 0.0037(14) 0.0057(15) 0.0025(15)
C7 0.040(2) 0.031(2) 0.027(2) 0.0020(16) -0.0020(18) 0.0069(18)
C2 0.029(2) 0.0289(19) 0.0171(18) -0.0058(14) -0.0016(15) 0.0009(15)
C1 0.027(2) 0.038(2) 0.029(2) -0.0062(16) -0.0032(16) -0.0095(17)
C14 0.0215(18) 0.0273(19) 0.0199(18) 0.0008(14) 0.0057(14) 0.0018(14)
O1 0.0317(16) 0.0412(17) 0.0371(17) -0.0045(13) -0.0117(13) -0.0069(13)
O5 0.0233(14) 0.0375(16) 0.0428(17) 0.0107(12) 0.0102(13) 0.0040(11)
C17 0.054(4) 0.101(5) 0.042(3) -0.006(3) -0.007(3) 0.025(3)
O8 0.038(2) 0.051(2) 0.067(3) -0.0201(18) 0.0093(18) 0.0021(16)

loop_
_atom_type_symbol
_atom_type_description
_atom_type_scat_dispersion_real
_atom_type_scat_dispersion_imag
_atom_type_scat_source
C C 0.0033 0.0016 'International Tables Vol C Tables 4.2.6.8 and 6.1.1.4'
H H 0.0000 0.0000 'International Tables Vol C Tables 4.2.6.8 and 6.1.1.4'
N N 0.0061 0.0033 'International Tables Vol C Tables 4.2.6.8 and 6.1.1.4'
O O 0.0106 0.0060 'International Tables Vol C Tables 4.2.6.8 and 6.1.1.4'
Co Co 0.3494 0.9721 'International Tables Vol C Tables 4.2.6.8 and 6.1.1.4'

loop_
_geom_angle_atom_site_label_1
_geom_angle_atom_site_label_2
_geom_angle_atom_site_label_3
_geom_angle
_geom_angle_site_symmetry_1
_geom_angle_site_symmetry_3
_geom_angle_publ_flag
C17 O7 H7 109.5 . . ?
N2 Co1 O2 85.75(11) . . ?
N2 Co1 O4 93.85(11) . . ?
O2 Co1 O4 176.71(10) . . ?
N2 Co1 N3 89.89(12) . . ?
O2 Co1 N3 91.67(11) . . ?
O4 Co1 N3 91.59(11) . . ?
N2 Co1 O3 177.01(11) . 3_666 ?
O2 Co1 O3 95.56(9) . 3_666 ?
O4 Co1 O3 84.68(10) . 3_666 ?
N3 Co1 O3 92.75(11) . 3_666 ?
N2 Co1 O3 97.95(11) . . ?
O2 Co1 O3 83.70(10) . . ?
O4 Co1 O3 93.12(10) . . ?
N3 Co1 O3 170.55(11) . . ?
O3 Co1 O3 79.55(10) 3_666 . ?
N2 Co1 Co1 137.64(9) . 3_666 ?
O2 Co1 Co1 89.52(7) . 3_666 ?
O4 Co1 Co1 88.58(7) . 3_666 ?
N3 Co1 Co1 132.36(9) . 3_666 ?
O3 Co1 Co1 39.84(7) 3_666 3_666 ?
O3 Co1 Co1 39.71(7) . 3_666 ?
O4 Co2 O2 92.98(9) . 3_666 ?
O4 Co2 N1 92.25(10) . . ?
O2 Co2 N1 98.91(10) 3_666 . ?
O4 Co2 O5 160.76(10) . . ?
O2 Co2 O5 102.10(10) 3_666 . ?
N1 Co2 O5 97.08(11) . . ?
O4 Co2 O6 101.27(10) . . ?
O2 Co2 O6 156.43(10) 3_666 . ?
N1 Co2 O6 99.19(11) . . ?
O5 Co2 O6 60.69(11) . . ?
O4 Co2 O3 76.62(9) . 3_666 ?
O2 Co2 O3 74.83(9) 3_666 3_666 ?
N1 Co2 O3 166.72(10) . 3_666 ?
O5 Co2 O3 95.71(10) . 3_666 ?
O6 Co2 O3 90.19(9) . 3_666 ?
C10 O4 Co1 128.2(2) . . ?
C10 O4 Co2 129.0(2) . . ?
Co1 O4 Co2 102.45(10) . . ?
C5 C4 C10 119.2(3) . . ?
C5 C4 C3 114.5(3) . . ?
C10 C4 C3 126.3(3) . . ?
N2 C11 C9 126.5(3) . . ?
N2 C11 H11 116.7 . . ?
C9 C11 H11 116.7 . . ?
C6 C8 C9 122.7(3) . . ?
C6 C8 H8 118.7 . . ?
C9 C8 H8 118.7 . . ?
O4 C10 C9 121.6(3) . . ?
O4 C10 C4 121.2(3) . . ?
C9 C10 C4 117.3(3) . . ?
C8 C9 C10 120.8(3) . . ?
C8 C9 C11 116.4(3) . . ?
C10 C9 C11 122.8(3) . . ?
C6 C5 C4 123.5(3) . . ?
C6 C5 H5 118.2 . . ?
C4 C5 H5 118.2 . . ?
N1 C3 C4 128.3(3) . . ?
N1 C3 H3 115.9 . . ?
C4 C3 H3 115.9 . . ?
C11 N2 C12 120.1(3) . . ?
C11 N2 Co1 126.5(2) . . ?
C12 N2 Co1 113.4(2) . . ?
C3 N1 C2 115.0(3) . . ?
C3 N1 Co2 122.9(2) . . ?
C2 N1 Co2 122.1(2) . . ?
N2 C12 C13 106.9(3) . . ?
N2 C12 H12A 110.4 . . ?
C13 C12 H12A 110.4 . . ?
N2 C12 H12B 110.4 . . ?
C13 C12 H12B 110.4 . . ?
H12A C12 H12B 108.6 . . ?
N4 N3 Co1 117.8(2) . . ?
N5 N4 N3 176.2(4) . . ?
C14 O3 Co1 118.57(19) . 3_666 ?
C14 O3 Co1 118.8(2) . . ?
Co1 O3 Co1 100.45(10) 3_666 . ?
C14 O3 Co2 121.31(19) . 3_666 ?
Co1 O3 Co2 95.97(9) 3_666 3_666 ?
Co1 O3 Co2 96.94(9) . 3_666 ?
C15 O6 Co2 89.7(2) . . ?
C13 O2 Co1 109.01(19) . . ?
C13 O2 Co2 118.3(2) . 3_666 ?
Co1 O2 Co2 104.52(10) . 3_666 ?
O2 C13 C12 108.4(3) . . ?
O2 C13 H13A 110.0 . . ?
C12 C13 H13A 110.0 . . ?
O2 C13 H13B 110.0 . . ?
C12 C13 H13B 110.0 . . ?
H13A C13 H13B 108.4 . . ?
O6 C15 O5 119.8(4) . . ?
O6 C15 C16 120.6(4) . . ?
O5 C15 C16 119.6(4) . . ?
C15 C16 H16A 109.5 . . ?
C15 C16 H16B 109.5 . . ?
H16A C16 H16B 109.5 . . ?
C15 C16 H16C 109.5 . . ?
H16A C16 H16C 109.5 . . ?
H16B C16 H16C 109.5 . . ?
C5 C6 C8 116.4(3) . . ?
C5 C6 C7 121.3(3) . . ?
C8 C6 C7 122.3(3) . . ?
C6 C7 H7A 109.5 . . ?
C6 C7 H7B 109.5 . . ?
H7A C7 H7B 109.5 . . ?
C6 C7 H7C 109.5 . . ?
H7A C7 H7C 109.5 . . ?
H7B C7 H7C 109.5 . . ?
N1 C2 C1 110.4(3) . . ?
N1 C2 H2A 109.6 . . ?
C1 C2 H2A 109.6 . . ?
N1 C2 H2B 109.6 . . ?
C1 C2 H2B 109.6 . . ?
H2A C2 H2B 108.1 . . ?
O1 C1 C2 109.9(3) . . ?
O1 C1 H1A 109.7 . . ?
C2 C1 H1A 109.7 . . ?
O1 C1 H1B 109.7 . . ?
C2 C1 H1B 109.7 . . ?
H1A C1 H1B 108.2 . . ?
O3 C14 H14A 109.5 . . ?
O3 C14 H14B 109.5 . . ?
H14A C14 H14B 109.5 . . ?
O3 C14 H14C 109.5 . . ?
H14A C14 H14C 109.5 . . ?
H14B C14 H14C 109.5 . . ?
C1 O1 H1 105(3) . . ?
C15 O5 Co2 89.7(2) . . ?
O7 C17 H17A 109.5 . . ?
O7 C17 H17B 109.5 . . ?
H17A C17 H17B 109.5 . . ?
O7 C17 H17C 109.5 . . ?
H17A C17 H17C 109.5 . . ?
H17B C17 H17C 109.5 . . ?
H1 O8 H8A 111(4) . . ?
H1 O8 H8B 110(3) . . ?
H8A O8 H8B 102(5) . . ?

loop_
_geom_bond_atom_site_label_1
_geom_bond_atom_site_label_2
_geom_bond_distance
_geom_bond_site_symmetry_2
_geom_bond_publ_flag
O7 C17 1.290(7) . ?
O7 H7 0.8400 . ?
Co1 N2 1.874(3) . ?
Co1 O2 1.885(2) . ?
Co1 O4 1.920(2) . ?
Co1 N3 1.933(3) . ?
Co1 O3 1.947(2) 3_666 ?
Co1 O3 1.952(2) . ?
Co1 Co1 2.9971(9) 3_666 ?
Co2 O4 2.017(2) . ?
Co2 O2 2.030(2) 3_666 ?
Co2 N1 2.047(3) . ?
Co2 O5 2.152(3) . ?
Co2 O6 2.156(3) . ?
Co2 O3 2.180(2) 3_666 ?
O4 C10 1.330(4) . ?
C4 C5 1.404(5) . ?
C4 C10 1.422(5) . ?
C4 C3 1.464(5) . ?
C11 N2 1.274(5) . ?
C11 C9 1.461(5) . ?
C11 H11 0.9500 . ?
C8 C6 1.388(5) . ?
C8 C9 1.390(5) . ?
C8 H8 0.9500 . ?
C10 C9 1.414(5) . ?
C5 C6 1.385(5) . ?
C5 H5 0.9500 . ?
C3 N1 1.287(5) . ?
C3 H3 0.9500 . ?
N2 C12 1.479(4) . ?
N1 C2 1.481(4) . ?
C12 C13 1.522(5) . ?
C12 H12A 0.9900 . ?
C12 H12B 0.9900 . ?
N3 N4 1.210(4) . ?
N4 N5 1.154(4) . ?
O3 C14 1.441(4) . ?
O3 Co1 1.947(2) 3_666 ?
O3 Co2 2.180(2) 3_666 ?
O6 C15 1.255(5) . ?
O2 C13 1.424(4) . ?
O2 Co2 2.030(2) 3_666 ?
C13 H13A 0.9900 . ?
C13 H13B 0.9900 . ?
C15 O5 1.261(5) . ?
C15 C16 1.504(5) . ?
C16 H16A 0.9800 . ?
C16 H16B 0.9800 . ?
C16 H16C 0.9800 . ?
C6 C7 1.500(5) . ?
C7 H7A 0.9800 . ?
C7 H7B 0.9800 . ?
C7 H7C 0.9800 . ?
C2 C1 1.527(6) . ?
C2 H2A 0.9900 . ?
C2 H2B 0.9900 . ?
C1 O1 1.430(4) . ?
C1 H1A 0.9900 . ?
C1 H1B 0.9900 . ?
C14 H14A 0.9800 . ?
C14 H14B 0.9800 . ?
C14 H14C 0.9800 . ?
O1 H1 0.99(5) . ?
C17 H17A 0.9800 . ?
C17 H17B 0.9800 . ?
C17 H17C 0.9800 . ?
O8 H1 1.70(6) . ?
O8 H8A 0.88(7) . ?
O8 H8B 0.93(4) . ?
